data_4317793
loop_
_publ_author_name
'Shu-An Li'
'Jiang Xia'
'De-Xi Yang'
'Yan Xu'
'Dong-Feng Li'
'Mei-Fang Wu'
'Wen-Xia Tang'

_publ_section_title
;
 Carboxyester Hydrolysis Catalyzed by a Novel Dicopper(II) Complex with an
 Alcohol-Pendant Macrocycle
;
_journal_name_full 'Inorganic Chemistry'
_journal_page_first 1807
_journal_page_last 1815
_journal_paper_doi 10.1021/ic011019l
_journal_volume 41
_journal_year 2002
_chemical_formula_sum 'C20 H22 Ce Cu N5 O13'
_chemical_formula_weight 744.08
_chemical_name_systematic
;
?
;
_space_group_IT_number 19
_symmetry_cell_setting orthorhombic
_symmetry_space_group_name_Hall 'P 2ac 2ab'
_symmetry_space_group_name_H-M 'P 21 21 21'
_atom_sites_solution_hydrogens geom
_atom_sites_solution_primary direct
_atom_sites_solution_secondary difmap
_audit_creation_method SHELXL
_cell_angle_alpha 90.00
_cell_angle_beta 90.00
_cell_angle_gamma 90.00
_cell_formula_units_Z 4
_cell_length_a 8.697(6)
_cell_length_b 13.905(6)
_cell_length_c 21.176(8)
_cell_measurement_temperature 293(2)
_cell_volume 2561(2)
_computing_structure_refinement 'SHELXL-93 (Sheldrick, 1993)'
_computing_structure_solution 'SHELXS-86 (Sheldrick, 1990)'
_diffrn_ambient_temperature 293(2)
_diffrn_radiation_monochromator graphite
_diffrn_radiation_source 'fine-focus sealed tube'
_diffrn_radiation_type MoK\a
_diffrn_radiation_wavelength 0.71073
_diffrn_reflns_av_R_equivalents 0.0000
_diffrn_reflns_av_sigmaI/netI 0.0571
_diffrn_reflns_limit_h_max 10
_diffrn_reflns_limit_h_min -1
_diffrn_reflns_limit_k_max 16
_diffrn_reflns_limit_k_min -1
_diffrn_reflns_limit_l_max 25
_diffrn_reflns_limit_l_min -1
_diffrn_reflns_number 2575
_diffrn_reflns_theta_max 25.00
_diffrn_reflns_theta_min 1.75
_exptl_absorpt_coefficient_mu 2.646
_exptl_crystal_density_diffrn 1.826
_exptl_crystal_F_000 1388
_exptl_crystal_size_max 58
_exptl_crystal_size_mid 36
_exptl_crystal_size_min 20
_refine_diff_density_max 0.522
_refine_diff_density_min -0.749
_refine_diff_density_rms 0.116
_refine_ls_abs_structure_details 'Flack H D (1983), Acta Cryst. A39, 876-881'
_refine_ls_abs_structure_Flack 0.03(4)
_refine_ls_extinction_method none
_refine_ls_goodness_of_fit_all 1.127
_refine_ls_goodness_of_fit_obs 1.041
_refine_ls_matrix_type full
_refine_ls_number_parameters 361
_refine_ls_number_reflns 2559
_refine_ls_number_restraints 0
_refine_ls_restrained_S_all 1.358
_refine_ls_restrained_S_obs 1.041
_refine_ls_R_factor_all 0.0568
_refine_ls_R_factor_obs 0.0347
_refine_ls_shift/esd_max -0.001
_refine_ls_shift/esd_mean 0.000
_refine_ls_structure_factor_coef Fsqd
_refine_ls_weighting_details 'w=1/[\s^2^(Fo^2^)+(0.0171P)^2^+5.0835P] where P=(Fo^2^+2Fc^2^)/3'
_refine_ls_weighting_scheme calc
_refine_ls_wR_factor_all 0.1091
_refine_ls_wR_factor_obs 0.0734
_reflns_number_observed 2059
_reflns_number_total 2575
_reflns_observed_criterion >2sigma(I)
_cod_data_source_file ic011019l_4.cif
_cod_data_source_block tku1103
_cod_depositor_comments
;
The following automatic conversions were performed:

'_symmetry_cell_setting' value 'Orthorhombic' changed to
'orthorhombic' according to the built-in table from CIF Core
dictionary named 'cif_core.dic' version 2.4.1 from 2010-06-29.

Automatic conversion script
Id: cif_fix_values 1646 2011-03-28 12:23:43Z adriana 

The following automatic conversions were performed:

'_refine_ls_weighting_scheme' value 'calc
w=1/[\s^2^(Fo^2^)+(0.0171P)^2^+5.0835P] where P=(Fo^2^+2Fc^2^)/3' was
changed to 'calc'. New tag '_refine_ls_weighting_details' was
created. The value of the new tag was set to
'w=1/[\s^2^(Fo^2^)+(0.0171P)^2^+5.0835P] where P=(Fo^2^+2Fc^2^)/3'.

Automatic conversion script
Id: cif_fix_values 3143 2015-03-26 13:38:13Z robertas 
;
_cod_original_cell_volume 2560.8(22)
_cod_original_formula_sum 'C20 H22 N5 O13 Cu Ce'
_cod_database_code 4317793

loop_
_symmetry_equiv_pos_as_xyz
'x, y, z'
'-x+1/2, -y, z+1/2'
'-x, y+1/2, -z+1/2'
'x+1/2, -y+1/2, -z'

loop_
_atom_site_aniso_label
_atom_site_aniso_U_11
_atom_site_aniso_U_22
_atom_site_aniso_U_33
_atom_site_aniso_U_23
_atom_site_aniso_U_13
_atom_site_aniso_U_12
Ce 0.0272(2) 0.0235(2) 0.0339(2) 0.0023(3) -0.0037(3) 0.0012(4)
Cu 0.0330(7) 0.0254(6) 0.0448(7) 0.0043(6) -0.0096(7) 0.0006(6)
N1 0.029(4) 0.045(6) 0.037(5) 0.004(5) -0.010(3) -0.002(5)
O1 0.032(4) 0.021(3) 0.048(4) 0.002(4) -0.011(4) -0.004(3)
C15 0.037(6) 0.024(5) 0.036(6) 0.000(5) -0.001(5) 0.001(4)
O2 0.034(4) 0.027(4) 0.053(5) -0.006(3) -0.010(4) -0.001(4)
C1 0.034(6) 0.020(5) 0.049(6) 0.005(5) 0.004(6) 0.000(4)
O4 0.034(4) 0.031(4) 0.048(5) 0.001(4) -0.013(4) -0.002(3)
N2 0.023(5) 0.044(6) 0.039(6) 0.015(5) -0.003(4) 0.009(4)
C10 0.037(7) 0.032(6) 0.048(8) 0.011(6) -0.001(6) 0.010(5)
C9 0.039(6) 0.051(7) 0.037(6) 0.010(6) -0.011(6) 0.006(6)
C13 0.069(9) 0.026(6) 0.070(9) 0.004(6) 0.001(8) 0.008(6)
C6 0.030(6) 0.028(5) 0.048(8) -0.006(5) -0.006(6) -0.009(5)
C12 0.065(8) 0.022(5) 0.059(8) 0.004(5) 0.011(7) 0.007(6)
C11 0.036(6) 0.035(6) 0.038(6) 0.009(5) 0.006(6) -0.001(5)
C5 0.047(8) 0.033(6) 0.054(8) -0.003(6) -0.008(6) -0.015(6)
C7 0.033(6) 0.045(6) 0.046(7) -0.003(6) -0.002(6) -0.006(6)
C16 0.033(6) 0.029(5) 0.041(6) 0.002(5) 0.007(6) 0.005(5)
O10 0.053(5) 0.057(6) 0.044(4) 0.002(4) -0.001(4) 0.011(5)
O8 0.093(6) 0.064(5) 0.054(5) 0.001(6) 0.019(5) 0.017(8)
N4 0.063(6) 0.036(5) 0.037(5) -0.002(6) 0.009(5) 0.000(7)
O13 0.054(5) 0.047(5) 0.042(5) -0.001(5) 0.005(4) -0.001(4)
O12 0.052(5) 0.056(6) 0.048(5) 0.012(4) -0.004(5) -0.004(4)
O3 0.037(4) 0.021(3) 0.047(5) 0.003(3) -0.007(4) 0.008(3)
O9 0.042(4) 0.064(6) 0.052(5) -0.001(4) -0.001(4) 0.011(4)
O7 0.045(5) 0.086(7) 0.069(6) 0.036(6) -0.002(5) 0.020(5)
O5 0.030(4) 0.130(10) 0.110(8) 0.003(7) -0.005(6) 0.029(7)
N5 0.045(6) 0.065(8) 0.053(7) -0.019(7) 0.005(6) -0.021(7)
C19 0.034(6) 0.047(7) 0.047(7) -0.005(6) -0.013(6) -0.008(6)
O6 0.046(5) 0.045(4) 0.072(6) 0.008(4) -0.002(5) -0.006(4)
O11 0.083(7) 0.115(9) 0.050(5) -0.035(6) 0.021(6) -0.044(7)
C14 0.045(7) 0.035(6) 0.039(6) -0.005(5) 0.003(5) -0.001(5)
C8 0.041(7) 0.046(6) 0.043(6) 0.007(6) -0.008(6) -0.003(6)
C17 0.066(8) 0.026(5) 0.050(6) 0.016(5) -0.011(7) -0.002(6)
N3 0.039(6) 0.059(8) 0.053(7) -0.006(5) -0.008(5) 0.013(5)
C20 0.042(7) 0.061(8) 0.075(10) -0.010(7) 0.001(8) -0.016(7)
C4 0.058(8) 0.026(5) 0.073(9) 0.009(6) -0.002(8) -0.012(6)
C2 0.030(6) 0.023(5) 0.038(6) -0.002(5) 0.015(5) 0.002(5)
C3 0.037(6) 0.031(6) 0.057(8) 0.006(6) 0.000(6) 0.002(5)
C18 0.061(8) 0.034(6) 0.073(9) -0.005(7) -0.023(8) 0.007(6)

loop_
_atom_site_label
_atom_site_type_symbol
_atom_site_fract_x
_atom_site_fract_y
_atom_site_fract_z
_atom_site_U_iso_or_equiv
_atom_site_thermal_displace_type
_atom_site_occupancy
_atom_site_calc_flag
_atom_site_refinement_flags
_atom_site_disorder_group
Ce Ce 1.74099(6) 0.49939(5) 0.09408(2) 0.02820(14) Uani 1 d . .
Cu Cu 2.0678(2) 0.44372(9) 0.18285(7) 0.0344(3) Uani 1 d . .
N1 N 2.2012(9) 0.5131(7) 0.2390(4) 0.037(2) Uani 1 d . .
O1 O 1.9627(8) 0.5565(5) 0.1536(3) 0.034(2) Uani 1 d . .
C15 C 1.7935(12) 0.2427(7) 0.0900(5) 0.032(2) Uani 1 d . .
O2 O 1.9162(9) 0.3748(5) 0.1366(4) 0.038(2) Uani 1 d . .
C1 C 2.0226(13) 0.6452(7) 0.1550(5) 0.034(3) Uani 1 d . .
O4 O 1.6894(8) 0.3118(5) 0.0689(4) 0.038(2) Uani 1 d . .
N2 N 2.1801(11) 0.3319(7) 0.2094(5) 0.035(3) Uani 1 d . .
C10 C 2.1523(14) 0.2458(8) 0.1921(6) 0.039(3) Uani 1 d . .
H10A H 2.2180(14) 0.1980(8) 0.2069(6) 0.047 Uiso 1 calc R .
C9 C 2.3158(14) 0.3555(9) 0.2498(6) 0.042(3) Uani 1 d . .
H9B H 2.4067(14) 0.3643(9) 0.2239(6) 0.051 Uiso 1 calc R .
H9A H 2.3353(14) 0.3038(9) 0.2795(6) 0.051 Uiso 1 calc R .
C13 C 1.9007(16) 0.0820(8) 0.0977(7) 0.055(3) Uani 1 d . .
H13A H 1.8971(16) 0.0170(8) 0.0873(7) 0.066 Uiso 1 calc R .
C6 C 2.1438(14) 0.6706(8) 0.1968(6) 0.036(3) Uani 1 d . .
C12 C 2.0152(16) 0.1165(8) 0.1337(6) 0.048(3) Uani 1 d . .
H12A H 2.0904(16) 0.0742(8) 0.1481(6) 0.058 Uiso 1 calc R .
C11 C 2.0260(13) 0.2157(8) 0.1509(6) 0.036(3) Uani 1 d . .
C5 C 2.1995(15) 0.7678(8) 0.1942(6) 0.045(3) Uani 1 d . .
H5A H 2.2783(15) 0.7870(8) 0.2211(6) 0.054 Uiso 1 calc R .
C7 C 2.2207(13) 0.6059(8) 0.2392(6) 0.042(3) Uani 1 d . .
H7A H 2.2885(13) 0.6318(8) 0.2686(6) 0.050 Uiso 1 calc R .
C16 C 1.9139(14) 0.2795(7) 0.1269(5) 0.034(3) Uani 1 d . .
O10 O 1.7326(10) 0.5146(6) -0.0258(3) 0.051(2) Uani 1 d . .
O8 O 1.9288(12) 0.5030(7) -0.0889(4) 0.070(2) Uani 1 d . .
N4 N 1.8731(11) 0.4946(9) -0.0371(4) 0.045(2) Uani 1 d . .
O13 O 1.6338(10) 0.6136(6) 0.1793(4) 0.048(2) Uani 1 d . .
O12 O 1.6758(11) 0.4688(6) 0.2129(4) 0.052(3) Uani 1 d . .
O3 O 1.8466(9) 0.6761(5) 0.0745(3) 0.035(2) Uani 1 d . .
O9 O 1.9528(9) 0.4687(6) 0.0104(4) 0.053(2) Uani 1 d . .
O7 O 1.4931(10) 0.5831(8) 0.0486(5) 0.067(3) Uani 1 d . .
O5 O 1.2581(10) 0.5403(9) 0.0726(5) 0.090(4) Uani 1 d . .
N5 N 1.6346(13) 0.5553(9) 0.2240(6) 0.054(3) Uani 1 d . .
C19 C 1.5519(13) 0.2799(9) 0.0353(6) 0.043(3) Uani 1 d . .
H19B H 1.5806(13) 0.2316(9) 0.0045(6) 0.051 Uiso 1 calc R .
H19A H 1.5081(13) 0.3341(9) 0.0127(6) 0.051 Uiso 1 calc R .
O6 O 1.4522(10) 0.4626(6) 0.1112(4) 0.054(2) Uani 1 d . .
O11 O 1.5947(12) 0.5751(9) 0.2778(4) 0.083(4) Uani 1 d . .
C14 C 1.7848(14) 0.1462(8) 0.0755(5) 0.040(3) Uani 1 d . .
H14A H 1.7036(14) 0.1231(8) 0.0512(5) 0.048 Uiso 1 calc R .
C8 C 2.2781(13) 0.4464(8) 0.2842(5) 0.043(3) Uani 1 d . .
H8B H 2.2103(13) 0.4328(8) 0.3195(5) 0.052 Uiso 1 calc R .
H8A H 2.3713(13) 0.4755(8) 0.3005(5) 0.052 Uiso 1 calc R .
C17 C 1.7733(15) 0.7405(7) 0.0284(5) 0.047(3) Uani 1 d . .
H17B H 1.7230(15) 0.7022(7) -0.0038(5) 0.056 Uiso 1 calc R .
H17A H 1.8517(15) 0.7791(7) 0.0080(5) 0.056 Uiso 1 calc R .
N3 N 1.3963(12) 0.5275(8) 0.0768(5) 0.051(3) Uani 1 d . .
C20 C 1.4346(15) 0.2395(10) 0.0782(7) 0.060(4) Uani 1 d . .
H20C H 1.3466(15) 0.2196(10) 0.0541(7) 0.089 Uiso 1 calc R .
H20B H 1.4041(15) 0.2875(10) 0.1083(7) 0.089 Uiso 1 calc R .
H20A H 1.4766(15) 0.1851(10) 0.1001(7) 0.089 Uiso 1 calc R .
C4 C 2.1387(15) 0.8318(8) 0.1529(6) 0.052(3) Uani 1 d . .
H4A H 2.1756(15) 0.8946(8) 0.1518(6) 0.063 Uiso 1 calc R .
C2 C 1.9643(12) 0.7134(7) 0.1134(5) 0.030(3) Uani 1 d . .
C3 C 2.0206(13) 0.8040(8) 0.1119(6) 0.042(3) Uani 1 d . .
H3A H 1.9804(13) 0.8483(8) 0.0834(6) 0.050 Uiso 1 calc R .
C18 C 1.6574(16) 0.8057(9) 0.0585(7) 0.056(4) Uani 1 d . .
H18B H 1.6125(16) 0.8463(9) 0.0269(7) 0.084 Uiso 1 calc R .
H18A H 1.7071(16) 0.8446(9) 0.0899(7) 0.084 Uiso 1 calc R .
H18C H 1.5784(16) 0.7678(9) 0.0781(7) 0.084 Uiso 1 calc R .

loop_
_atom_type_symbol
_atom_type_description
_atom_type_scat_dispersion_real
_atom_type_scat_dispersion_imag
_atom_type_scat_source
C C 0.0033 0.0016 'International Tables Vol C Tables 4.2.6.8 and 6.1.1.4'
H H 0.0000 0.0000 'International Tables Vol C Tables 4.2.6.8 and 6.1.1.4'
N N 0.0061 0.0033 'International Tables Vol C Tables 4.2.6.8 and 6.1.1.4'
O O 0.0106 0.0060 'International Tables Vol C Tables 4.2.6.8 and 6.1.1.4'
Cu Cu 0.3201 1.2651 'International Tables Vol C Tables 4.2.6.8 and 6.1.1.4'
Ce Ce -0.2486 2.6331 'International Tables Vol C Tables 4.2.6.8 and 6.1.1.4'

loop_
_geom_angle_atom_site_label_1
_geom_angle_atom_site_label_2
_geom_angle_atom_site_label_3
_geom_angle
_geom_angle_site_symmetry_1
_geom_angle_site_symmetry_3
_geom_angle_publ_flag
O1 Ce O2 63.5(2) . . ?
O1 Ce O10 120.7(3) . . ?
O2 Ce O10 116.0(3) . . ?
O1 Ce O13 73.9(3) . . ?
O2 Ce O13 113.5(3) . . ?
O10 Ce O13 129.5(3) . . ?
O1 Ce O6 139.5(3) . . ?
O2 Ce O6 114.1(3) . . ?
O10 Ce O6 97.4(3) . . ?
O13 Ce O6 70.9(3) . . ?
O1 Ce O9 81.1(3) . . ?
O2 Ce O9 72.3(3) . . ?
O10 Ce O9 49.7(3) . . ?
O13 Ce O9 146.8(3) . . ?
O6 Ce O9 138.8(3) . . ?
O1 Ce O12 74.2(3) . . ?
O2 Ce O12 70.7(3) . . ?
O10 Ce O12 165.0(3) . . ?
O13 Ce O12 49.3(3) . . ?
O6 Ce O12 67.8(3) . . ?
O9 Ce O12 141.8(3) . . ?
O1 Ce O7 133.9(3) . . ?
O2 Ce O7 161.1(3) . . ?
O10 Ce O7 64.9(3) . . ?
O13 Ce O7 71.8(3) . . ?
O6 Ce O7 49.0(3) . . ?
O9 Ce O7 113.9(3) . . ?
O12 Ce O7 104.3(3) . . ?
O1 Ce O3 60.4(2) . . ?
O2 Ce O3 119.4(2) . . ?
O10 Ce O3 77.1(3) . . ?
O13 Ce O3 70.4(2) . . ?
O6 Ce O3 122.7(2) . . ?
O9 Ce O3 78.4(2) . . ?
O12 Ce O3 112.1(3) . . ?
O7 Ce O3 79.5(3) . . ?
O1 Ce O4 123.3(2) . . ?
O2 Ce O4 59.9(2) . . ?
O10 Ce O4 83.0(3) . . ?
O13 Ce O4 132.3(3) . . ?
O6 Ce O4 71.1(2) . . ?
O9 Ce O4 79.9(3) . . ?
O12 Ce O4 89.8(3) . . ?
O7 Ce O4 102.6(3) . . ?
O3 Ce O4 157.0(2) . . ?
O1 Ce N5 71.7(3) . . ?
O2 Ce N5 92.2(3) . . ?
O10 Ce N5 151.9(3) . . ?
O13 Ce N5 24.3(3) . . ?
O6 Ce N5 67.9(3) . . ?
O9 Ce N5 152.6(3) . . ?
O12 Ce N5 25.0(3) . . ?
O7 Ce N5 88.2(3) . . ?
O3 Ce N5 90.6(3) . . ?
O4 Ce N5 112.3(3) . . ?
O1 Ce N4 100.5(3) . . ?
O2 Ce N4 94.9(3) . . ?
O10 Ce N4 24.8(3) . . ?
O13 Ce N4 143.0(3) . . ?
O6 Ce N4 119.7(3) . . ?
O9 Ce N4 24.9(2) . . ?
O12 Ce N4 165.6(3) . . ?
O7 Ce N4 89.1(3) . . ?
O3 Ce N4 75.2(3) . . ?
O4 Ce N4 81.9(3) . . ?
N5 Ce N4 165.7(3) . . ?
O2 Cu O1 85.1(3) . . ?
O2 Cu N2 95.4(4) . . ?
O1 Cu N2 177.4(4) . . ?
O2 Cu N1 172.2(4) . . ?
O1 Cu N1 94.4(4) . . ?
N2 Cu N1 85.3(4) . . ?
O2 Cu Ce 43.2(2) . . ?
O1 Cu Ce 42.0(2) . . ?
N2 Cu Ce 138.6(3) . . ?
N1 Cu Ce 135.5(3) . . ?
C7 N1 C8 123.8(10) . . ?
C7 N1 Cu 125.4(8) . . ?
C8 N1 Cu 110.8(7) . . ?
C1 O1 Cu 124.1(6) . . ?
C1 O1 Ce 128.3(6) . . ?
Cu O1 Ce 106.1(3) . . ?
C14 C15 O4 124.3(10) . . ?
C14 C15 C16 121.3(10) . . ?
O4 C15 C16 114.4(8) . . ?
C16 O2 Cu 126.0(8) . . ?
C16 O2 Ce 128.8(7) . . ?
Cu O2 Ce 105.1(3) . . ?
O1 C1 C2 118.2(10) . . ?
O1 C1 C6 122.1(9) . . ?
C2 C1 C6 119.7(9) . . ?
C15 O4 C19 118.7(8) . . ?
C15 O4 Ce 119.6(6) . . ?
C19 O4 Ce 121.7(6) . . ?
C10 N2 C9 121.3(10) . . ?
C10 N2 Cu 125.5(9) . . ?
C9 N2 Cu 113.1(7) . . ?
N2 C10 C11 125.5(11) . . ?
N2 C9 C8 107.0(9) . . ?
C12 C13 C14 119.2(10) . . ?
C1 C6 C7 125.4(10) . . ?
C1 C6 C5 117.4(11) . . ?
C7 C6 C5 117.2(11) . . ?
C13 C12 C11 122.5(12) . . ?
C16 C11 C12 118.0(11) . . ?
C16 C11 C10 123.6(10) . . ?
C12 C11 C10 118.4(10) . . ?
C4 C5 C6 120.8(12) . . ?
N1 C7 C6 124.0(11) . . ?
O2 C16 C15 117.2(10) . . ?
O2 C16 C11 123.7(11) . . ?
C15 C16 C11 119.1(10) . . ?
N4 O10 Ce 98.1(6) . . ?
O8 N4 O9 121.8(10) . . ?
O8 N4 O10 122.3(10) . . ?
O9 N4 O10 115.8(9) . . ?
O8 N4 Ce 173.0(10) . . ?
O9 N4 Ce 59.0(5) . . ?
O10 N4 Ce 57.1(5) . . ?
N5 O13 Ce 97.4(7) . . ?
N5 O12 Ce 94.8(7) . . ?
C2 O3 C17 118.6(8) . . ?
C2 O3 Ce 119.9(6) . . ?
C17 O3 Ce 121.2(6) . . ?
N4 O9 Ce 96.1(6) . . ?
N3 O7 Ce 95.8(6) . . ?
O11 N5 O13 124.1(13) . . ?
O11 N5 O12 117.5(14) . . ?
O13 N5 O12 118.3(11) . . ?
O11 N5 Ce 177.4(11) . . ?
O13 N5 Ce 58.3(6) . . ?
O12 N5 Ce 60.1(6) . . ?
O4 C19 C20 112.5(10) . . ?
N3 O6 Ce 98.8(7) . . ?
C15 C14 C13 119.8(11) . . ?
N1 C8 C9 108.1(9) . . ?
O3 C17 C18 112.2(10) . . ?
O5 N3 O6 122.0(12) . . ?
O5 N3 O7 121.4(12) . . ?
O6 N3 O7 116.5(9) . . ?
C5 C4 C3 120.3(11) . . ?
C3 C2 C1 121.2(11) . . ?
C3 C2 O3 126.2(10) . . ?
C1 C2 O3 112.6(9) . . ?
C2 C3 C4 120.6(11) . . ?

loop_
_geom_bond_atom_site_label_1
_geom_bond_atom_site_label_2
_geom_bond_distance
_geom_bond_site_symmetry_2
_geom_bond_publ_flag
Ce O1 2.436(7) . ?
Ce O2 2.477(7) . ?
Ce O10 2.549(7) . ?
Ce O13 2.578(8) . ?
Ce O6 2.589(9) . ?
Ce O9 2.592(8) . ?
Ce O12 2.615(9) . ?
Ce O7 2.632(8) . ?
Ce O3 2.656(7) . ?
Ce O4 2.701(7) . ?
Ce N5 3.005(11) . ?
Ce N4 3.007(9) . ?
Cu O2 1.901(7) . ?
Cu O1 1.918(7) . ?
Cu N2 1.920(9) . ?
Cu N1 1.921(9) . ?
N1 C7 1.300(14) . ?
N1 C8 1.492(13) . ?
O1 C1 1.339(11) . ?
C15 C14 1.378(14) . ?
C15 O4 1.394(12) . ?
C15 C16 1.40(2) . ?
O2 C16 1.342(12) . ?
C1 C2 1.390(15) . ?
C1 C6 1.42(2) . ?
O4 C19 1.460(12) . ?
N2 C10 1.275(14) . ?
N2 C9 1.495(15) . ?
C10 C11 1.46(2) . ?
C9 C8 1.50(2) . ?
C13 C12 1.34(2) . ?
C13 C14 1.43(2) . ?
C6 C7 1.44(2) . ?
C6 C5 1.437(15) . ?
C12 C11 1.429(15) . ?
C11 C16 1.41(2) . ?
C5 C4 1.36(2) . ?
O10 N4 1.276(12) . ?
O8 N4 1.204(11) . ?
N4 O9 1.273(11) . ?
O13 N5 1.245(14) . ?
O12 N5 1.277(14) . ?
O3 C2 1.412(13) . ?
O3 C17 1.469(12) . ?
O7 N3 1.290(13) . ?
O5 N3 1.218(13) . ?
N5 O11 1.223(13) . ?
C19 C20 1.48(2) . ?
O6 N3 1.256(12) . ?
C17 C18 1.50(2) . ?
C4 C3 1.40(2) . ?
C2 C3 1.352(15) . ?
